data_2312172
loop_
_publ_author_name
'Shahed, H.'
'Sharma, N.'
'Angst, M.'
'Voigt, J.'
'Per&#xdf;on, J'
'Prakash, P.'
'T&#xf6;rnroos, K W'
'Chernyshov, D.'
'Gildenast, H.'
'Ohl, M.'
'Saffarini, G.'
'Grzechnik, A.'
'Friese, K.'

_publ_section_title
;
 Structural insight into the cooperativity of spin crossover compounds.
;
_journal_issue 'Pt 5'
_journal_name_full 'Acta crystallographica Section B, Structural science, crystal engineering and materials'
_journal_page_first 354
_journal_page_last 367
_journal_paper_doi 10.1107/S2052520623005814
_journal_volume 79
_journal_year 2023
_chemical_formula_sum 'C38 H28 Fe N6 S2'
_chemical_formula_weight 688.63
_space_group_crystal_system monoclinic
_space_group_IT_number 14
_space_group_name_Hall '-P 2ybc'
_space_group_name_H-M_alt 'P 1 21/c 1'
_atom_sites_solution_hydrogens geom
_audit_creation_method SHELXL-2018/3
_cell_angle_alpha 90
_cell_angle_beta 115.7840(12)
_cell_angle_gamma 90
_cell_formula_units_Z 4
_cell_length_a 17.2304(2)
_cell_length_b 12.43280(10)
_cell_length_c 17.1722(2)
_cell_measurement_reflns_used 12506
_cell_measurement_temperature 293(2)
_cell_measurement_theta_max 32.59
_cell_measurement_theta_min 1.872
_cell_volume 3312.42(7)
_computing_structure_refinement 'SHELXL-2018/3 (Sheldrick, 2018)'
_diffrn_ambient_temperature 293(2)
_diffrn_measured_fraction_theta_full 0.970
_diffrn_measured_fraction_theta_max 0.939
_diffrn_measurement_device_type '4-circle diffractometer'
_diffrn_radiation_type Synchrotron
_diffrn_radiation_wavelength 0.63582
_diffrn_reflns_av_R_equivalents 0.0349
_diffrn_reflns_av_unetI/netI 0.0358
_diffrn_reflns_Laue_measured_fraction_full 0.970
_diffrn_reflns_Laue_measured_fraction_max 0.939
_diffrn_reflns_limit_h_max 22
_diffrn_reflns_limit_h_min -22
_diffrn_reflns_limit_k_max 16
_diffrn_reflns_limit_k_min -16
_diffrn_reflns_limit_l_max 21
_diffrn_reflns_limit_l_min -21
_diffrn_reflns_number 24852
_diffrn_reflns_point_group_measured_fraction_full 0.970
_diffrn_reflns_point_group_measured_fraction_max 0.939
_diffrn_reflns_theta_full 22.426
_diffrn_reflns_theta_max 25.078
_diffrn_reflns_theta_min 1.878
_exptl_absorpt_coefficient_mu 0.454
_exptl_crystal_density_diffrn 1.381
_exptl_crystal_description Needle
_exptl_crystal_F_000 1424
_refine_diff_density_max 0.484
_refine_diff_density_min -0.662
_refine_diff_density_rms 0.046
_refine_ls_extinction_coef 0.0084(7)
_refine_ls_extinction_expression Fc^*^=kFc[1+0.001xFc^2^\l^3^/sin(2\q)]^-1/4^
_refine_ls_extinction_method 'SHELXL-2018/3 (Sheldrick 2018)'
_refine_ls_goodness_of_fit_ref 1.063
_refine_ls_hydrogen_treatment constr
_refine_ls_matrix_type full
_refine_ls_number_parameters 457
_refine_ls_number_reflns 7733
_refine_ls_number_restraints 73
_refine_ls_restrained_S_all 1.060
_refine_ls_R_factor_all 0.0440
_refine_ls_R_factor_gt 0.0395
_refine_ls_shift/su_max 0.001
_refine_ls_shift/su_mean 0.000
_refine_ls_structure_factor_coef Fsqd
_refine_ls_weighting_details 'w=1/[\s^2^(Fo^2^)+(0.0545P)^2^+0.8945P] where P=(Fo^2^+2Fc^2^)/3'
_refine_ls_weighting_scheme calc
_refine_ls_wR_factor_gt 0.1113
_refine_ls_wR_factor_ref 0.1157
_reflns_Friedel_coverage 0.000
_reflns_number_gt 6815
_reflns_number_total 7733
_reflns_threshold_expression 'I > 2\s(I)'
_cod_data_source_file Bia_Pmono_216K.cif
_cod_data_source_block SC2_216K
_cod_depositor_comments 'Adding full bibliography for 2312165--2312274.cif.'
_cod_original_sg_symbol_H-M 'P 21/c'
_cod_database_code 2312172
_shelx_shelxl_version_number 2018/3
_shelx_space_group_comment
;
The symmetry employed for this shelxl refinement is uniquely defined
by the following loop, which should always be used as a source of
symmetry information in preference to the above space-group names.
They are only intended as comments.
;

loop_
_space_group_symop_operation_xyz
'x, y, z'
'-x, y+1/2, -z+1/2'
'-x, -y, -z'
'x, -y-1/2, z-1/2'

loop_
_atom_site_label
_atom_site_type_symbol
_atom_site_fract_x
_atom_site_fract_y
_atom_site_fract_z
_atom_site_U_iso_or_equiv
_atom_site_adp_type
_atom_site_occupancy
_atom_site_site_symmetry_order
_atom_site_calc_flag
_atom_site_refinement_flags_posn
_atom_site_refinement_flags_adp
_atom_site_refinement_flags_occupancy
_atom_site_disorder_assembly
_atom_site_disorder_group
Fe01 Fe 0.75804(2) 0.30155(2) 0.82239(2) 0.04776(10) Uani 1 1 d . . . . .
S002 S 0.54551(3) 0.34023(4) 0.92083(3) 0.05884(13) Uani 1 1 d . . . . .
S001 S 0.95102(4) 0.11954(5) 1.07129(4) 0.06718(15) Uani 1 1 d . . . . .
N005 N 0.71142(9) 0.14278(11) 0.79385(9) 0.0428(3) Uani 1 1 d . . . . .
N006 N 0.80898(12) 0.45317(14) 0.82149(10) 0.0633(4) Uani 1 1 d . . . . .
N003 N 0.66813(9) 0.30948(11) 0.68852(9) 0.0436(3) Uani 1 1 d . . . . .
N004 N 0.84694(9) 0.27298(11) 0.76655(9) 0.0449(3) Uani 1 1 d . . . . .
N002 N 0.67128(14) 0.3549(2) 0.86369(13) 0.0838(6) Uani 1 1 d . . . . .
N001 N 0.84613(11) 0.25572(14) 0.94148(11) 0.0591(4) Uani 1 1 d . . . . .
C015 C 0.63882(11) 0.21831(14) 0.65492(11) 0.0470(4) Uani 1 1 d . . . . .
H015 H 0.603615 0.212213 0.595942 0.056 Uiso 1 1 calc R U . . .
C016 C 0.66119(10) 0.12429(13) 0.71004(11) 0.0447(3) Uani 1 1 d . . . . .
C003 C 0.64839(10) 0.39987(13) 0.63276(10) 0.0443(3) Uani 1 1 d . . . . .
C021 C 0.85684(10) 0.17508(13) 0.72973(11) 0.0441(3) Uani 1 1 d . . . . .
C024 C 0.86597(11) -0.01994(14) 0.65635(11) 0.0493(4) Uani 1 1 d D . . . .
C007 C 0.60354(12) 0.58306(14) 0.60356(12) 0.0515(4) Uani 1 1 d . . . . .
H007 H 0.585525 0.646092 0.619894 0.062 Uiso 1 1 calc R U . . .
C012 C 0.56906(15) 0.85558(17) 0.36595(15) 0.0665(5) Uani 1 1 d . . . . .
H012 H 0.561619 0.915713 0.331207 0.080 Uiso 1 1 calc R U . . .
C010 C 0.55997(12) 0.66621(16) 0.38115(12) 0.0540(4) Uani 1 1 d . . . . .
H010 H 0.545439 0.598585 0.355749 0.065 Uiso 1 1 calc R U . . .
C022 C 0.83862(12) 0.16942(15) 0.64310(11) 0.0511(4) Uani 1 1 d . . . . .
H022 H 0.822938 0.231143 0.609145 0.061 Uiso 1 1 calc R U . . .
C008 C 0.62331(12) 0.49469(14) 0.65692(11) 0.0500(4) Uani 1 1 d . . . . .
H008 H 0.619762 0.498828 0.709355 0.060 Uiso 1 1 calc R U . . .
C025 C 0.88363(11) -0.01270(14) 0.74301(11) 0.0494(4) Uani 1 1 d . . . . .
H025 H 0.898556 -0.074507 0.776887 0.059 Uiso 1 1 calc R U . . .
C002 C 0.61920(13) 0.34857(16) 0.88775(11) 0.0551(4) Uani 1 1 d . . . . .
C004 C 0.65448(12) 0.39502(14) 0.55563(12) 0.0500(4) Uani 1 1 d . . . . .
H004 H 0.671565 0.331499 0.539012 0.060 Uiso 1 1 calc R U . . .
C020 C 0.73211(12) 0.05950(14) 0.84765(11) 0.0500(4) Uani 1 1 d . . . . .
H020 H 0.765979 0.071562 0.906256 0.060 Uiso 1 1 calc R U . . .
C005 C 0.63538(12) 0.48376(14) 0.50324(12) 0.0520(4) Uani 1 1 d . . . . .
H005 H 0.639565 0.479397 0.451133 0.062 Uiso 1 1 calc R U . . .
C009 C 0.59317(11) 0.67552(14) 0.46995(12) 0.0491(4) Uani 1 1 d . . . . .
C017 C 0.63242(13) 0.02320(15) 0.67862(12) 0.0576(4) Uani 1 1 d . . . . .
H017 H 0.597686 0.012634 0.619988 0.069 Uiso 1 1 calc R U . . .
C006 C 0.60997(11) 0.57993(13) 0.52604(11) 0.0473(4) Uani 1 1 d . . . . .
C018 C 0.65565(14) -0.06213(15) 0.73500(14) 0.0622(5) Uani 1 1 d . . . . .
H018 H 0.637524 -0.131497 0.715147 0.075 Uiso 1 1 calc R U . . .
C001 C 0.89017(12) 0.20056(14) 0.99631(11) 0.0494(4) Uani 1 1 d . . . . .
C011 C 0.54800(13) 0.75544(18) 0.32951(14) 0.0618(5) Uani 1 1 d . . . . .
H011 H 0.525596 0.747617 0.269821 0.074 Uiso 1 1 calc R U . . .
C026 C 0.87957(11) 0.08346(14) 0.77972(11) 0.0465(3) Uani 1 1 d . . . . .
H026 H 0.892075 0.086940 0.838080 0.056 Uiso 1 1 calc R U . . .
C028 C 0.86667(14) 0.45821(16) 0.78844(13) 0.0616(5) Uani 1 1 d . . . . .
C014 C 0.61306(14) 0.77748(15) 0.50523(14) 0.0611(5) Uani 1 1 d . . . . .
H014 H 0.634925 0.786048 0.564816 0.073 Uiso 1 1 calc R U . . .
C013 C 0.60100(16) 0.86670(16) 0.45352(16) 0.0698(6) Uani 1 1 d . . . . .
H013 H 0.614691 0.934682 0.478398 0.084 Uiso 1 1 calc R U . . .
C023 C 0.84370(13) 0.07283(15) 0.60738(12) 0.0547(4) Uani 1 1 d . . . . .
H023 H 0.831949 0.069672 0.549194 0.066 Uiso 1 1 calc R U . . .
C027 C 0.88258(12) 0.35769(15) 0.75608(13) 0.0553(4) Uani 1 1 d . . . . .
H027 H 0.918200 0.354901 0.728118 0.066 Uiso 1 1 calc R U . . .
C019 C 0.70569(13) -0.04324(15) 0.82047(13) 0.0563(4) Uani 1 1 d . . . . .
H019 H 0.721769 -0.099602 0.859996 0.068 Uiso 1 1 calc R U . . .
C032 C 0.7909(2) 0.5442(2) 0.85177(15) 0.0925(9) Uani 1 1 d . . . . .
H032 H 0.751021 0.542692 0.874724 0.111 Uiso 1 1 calc R U . . .
C031 C 0.8303(3) 0.6407(2) 0.8498(2) 0.1222(15) Uani 1 1 d . . . . .
H031 H 0.815989 0.703403 0.870017 0.147 Uiso 1 1 calc R U . . .
C029 C 0.9088(2) 0.5516(2) 0.7859(2) 0.0917(8) Uani 1 1 d . . . . .
H029 H 0.948702 0.552035 0.762986 0.110 Uiso 1 1 calc R U . . .
C030 C 0.8901(3) 0.6430(2) 0.8180(3) 0.1218(15) Uani 1 1 d . . . . .
H030 H 0.918234 0.706887 0.818198 0.146 Uiso 1 1 calc R U . . .
C1A C 0.8713(7) -0.1257(5) 0.6179(8) 0.058(2) Uani 0.55(3) 1 d DG . P A 1
C2A C 0.8257(8) -0.2104(7) 0.6311(7) 0.078(2) Uani 0.55(3) 1 d G . P A 1
H2A H 0.791046 -0.198534 0.659297 0.094 Uiso 0.55(3) 1 calc R U P A 1
C3A C 0.8320(8) -0.3130(5) 0.6022(7) 0.092(2) Uani 0.55(3) 1 d G . P A 1
H3A H 0.801572 -0.369740 0.611000 0.110 Uiso 0.55(3) 1 calc R U P A 1
C4A C 0.8839(8) -0.3308(7) 0.5601(7) 0.083(3) Uani 0.55(3) 1 d G . P A 1
H4A H 0.888096 -0.399459 0.540698 0.099 Uiso 0.55(3) 1 calc R U P A 1
C5A C 0.9294(6) -0.2461(11) 0.5469(6) 0.077(2) Uani 0.55(3) 1 d G . P A 1
H5A H 0.964094 -0.257974 0.518691 0.092 Uiso 0.55(3) 1 calc R U P A 1
C6A C 0.9231(6) -0.1435(9) 0.5758(7) 0.0662(16) Uani 0.55(3) 1 d G . P A 1
H6A H 0.953569 -0.086767 0.566987 0.079 Uiso 0.55(3) 1 calc R U P A 1
C1B C 0.8762(9) -0.1213(7) 0.6201(9) 0.064(3) Uani 0.45(3) 1 d DG . P A 2
C2B C 0.8447(11) -0.2198(9) 0.6321(8) 0.075(2) Uani 0.45(3) 1 d G . P A 2
H2B H 0.813178 -0.223601 0.664329 0.090 Uiso 0.45(3) 1 calc R U P A 2
C3B C 0.8604(13) -0.3125(6) 0.5961(7) 0.088(3) Uani 0.45(3) 1 d G . P A 2
H3B H 0.839402 -0.378365 0.604110 0.105 Uiso 0.45(3) 1 calc R U P A 2
C4B C 0.9076(11) -0.3068(10) 0.5479(6) 0.082(3) Uani 0.45(3) 1 d G . P A 2
H4B H 0.918100 -0.368799 0.523789 0.098 Uiso 0.45(3) 1 calc R U P A 2
C5B C 0.9390(7) -0.2083(15) 0.5359(7) 0.079(3) Uani 0.45(3) 1 d G . P A 2
H5B H 0.970573 -0.204469 0.503685 0.095 Uiso 0.45(3) 1 calc R U P A 2
C6B C 0.9233(9) -0.1156(11) 0.5720(9) 0.074(2) Uani 0.45(3) 1 d G . P A 2
H6B H 0.944349 -0.049703 0.563903 0.088 Uiso 0.45(3) 1 calc R U P A 2

loop_
_atom_site_aniso_label
_atom_site_aniso_U_11
_atom_site_aniso_U_22
_atom_site_aniso_U_33
_atom_site_aniso_U_23
_atom_site_aniso_U_13
_atom_site_aniso_U_12
Fe01 0.05100(15) 0.04777(15) 0.04353(14) 0.00733(9) 0.01965(11) 0.00337(10)
S002 0.0610(3) 0.0611(3) 0.0538(3) 0.0064(2) 0.0244(2) 0.0060(2)
S001 0.0723(3) 0.0633(3) 0.0586(3) 0.0137(2) 0.0217(2) 0.0060(2)
N005 0.0458(7) 0.0430(7) 0.0406(6) 0.0013(5) 0.0196(6) -0.0018(5)
N006 0.0716(10) 0.0586(9) 0.0443(8) -0.0066(7) 0.0108(7) 0.0144(8)
N003 0.0450(7) 0.0435(7) 0.0405(6) -0.0002(5) 0.0170(6) 0.0028(5)
N004 0.0490(7) 0.0436(7) 0.0386(6) 0.0015(5) 0.0157(6) 0.0027(5)
N002 0.0663(11) 0.1279(19) 0.0594(11) 0.0142(11) 0.0296(10) 0.0075(12)
N001 0.0655(9) 0.0555(9) 0.0539(9) 0.0028(7) 0.0236(8) 0.0041(7)
C015 0.0464(8) 0.0479(8) 0.0404(8) -0.0005(6) 0.0130(7) 0.0000(6)
C016 0.0453(8) 0.0442(8) 0.0429(8) -0.0009(6) 0.0177(6) -0.0011(6)
C003 0.0458(8) 0.0422(7) 0.0433(8) 0.0007(6) 0.0178(6) 0.0027(6)
C021 0.0438(8) 0.0457(8) 0.0433(8) 0.0007(6) 0.0195(6) 0.0035(6)
C024 0.0444(8) 0.0526(9) 0.0481(8) -0.0033(7) 0.0174(7) 0.0077(7)
C007 0.0582(9) 0.0452(8) 0.0530(9) -0.0003(7) 0.0261(8) 0.0106(7)
C012 0.0748(13) 0.0565(11) 0.0741(13) 0.0192(10) 0.0380(11) 0.0105(9)
C010 0.0530(9) 0.0527(9) 0.0555(10) 0.0026(8) 0.0231(8) 0.0054(7)
C022 0.0607(10) 0.0510(9) 0.0441(8) 0.0064(7) 0.0251(8) 0.0076(7)
C008 0.0573(9) 0.0492(9) 0.0451(8) -0.0002(7) 0.0240(7) 0.0073(7)
C025 0.0478(8) 0.0484(8) 0.0474(8) 0.0052(7) 0.0166(7) 0.0092(7)
C002 0.0581(10) 0.0592(10) 0.0404(8) 0.0088(7) 0.0142(8) 0.0067(8)
C004 0.0619(10) 0.0408(8) 0.0511(9) -0.0016(7) 0.0281(8) 0.0053(7)
C020 0.0547(9) 0.0483(8) 0.0469(8) 0.0052(7) 0.0220(7) -0.0053(7)
C005 0.0643(10) 0.0477(9) 0.0501(9) 0.0015(7) 0.0306(8) 0.0054(7)
C009 0.0489(8) 0.0452(8) 0.0558(9) 0.0043(7) 0.0252(8) 0.0062(7)
C017 0.0611(10) 0.0499(9) 0.0505(9) -0.0051(7) 0.0139(8) -0.0067(8)
C006 0.0484(8) 0.0432(8) 0.0507(9) 0.0015(7) 0.0220(7) 0.0037(6)
C018 0.0685(12) 0.0424(9) 0.0689(12) -0.0041(8) 0.0237(10) -0.0099(8)
C001 0.0564(9) 0.0465(8) 0.0459(8) -0.0059(7) 0.0227(8) -0.0046(7)
C011 0.0616(11) 0.0674(12) 0.0566(11) 0.0108(9) 0.0260(9) 0.0104(9)
C026 0.0473(8) 0.0516(9) 0.0397(7) 0.0029(6) 0.0181(7) 0.0042(7)
C028 0.0644(11) 0.0493(10) 0.0559(10) -0.0016(8) 0.0119(9) -0.0037(8)
C014 0.0757(13) 0.0480(9) 0.0606(11) 0.0008(8) 0.0305(10) 0.0051(9)
C013 0.0874(15) 0.0453(10) 0.0786(14) 0.0020(9) 0.0377(12) 0.0006(9)
C023 0.0626(10) 0.0595(10) 0.0433(8) -0.0002(7) 0.0243(8) 0.0091(8)
C027 0.0551(10) 0.0532(10) 0.0553(10) 0.0003(8) 0.0219(8) -0.0054(8)
C019 0.0614(10) 0.0469(9) 0.0605(10) 0.0092(8) 0.0266(9) -0.0047(8)
C032 0.110(2) 0.0825(17) 0.0560(12) -0.0169(11) 0.0097(13) 0.0342(15)
C031 0.153(3) 0.0617(16) 0.091(2) -0.0274(15) -0.003(2) 0.0274(19)
C029 0.0935(18) 0.0551(12) 0.1001(19) 0.0023(12) 0.0175(15) -0.0156(12)
C030 0.137(3) 0.0512(14) 0.123(3) -0.0129(16) 0.006(2) -0.0077(17)
C1A 0.052(4) 0.055(4) 0.053(5) -0.015(4) 0.011(4) 0.012(3)
C2A 0.066(4) 0.054(3) 0.101(5) -0.016(3) 0.023(3) 0.005(3)
C3A 0.087(5) 0.062(3) 0.103(5) -0.022(3) 0.020(3) 0.008(3)
C4A 0.094(5) 0.064(3) 0.060(4) -0.014(3) 0.004(3) 0.024(3)
C5A 0.087(4) 0.061(5) 0.063(3) -0.011(3) 0.015(2) 0.037(4)
C6A 0.063(3) 0.059(3) 0.068(3) -0.018(3) 0.021(3) 0.018(3)
C1B 0.056(5) 0.066(5) 0.049(6) 0.000(5) 0.005(4) 0.023(4)
C2B 0.076(6) 0.061(3) 0.076(4) -0.003(3) 0.022(4) 0.025(3)
C3B 0.112(8) 0.061(3) 0.082(5) -0.007(3) 0.035(5) 0.018(4)
C4B 0.110(7) 0.056(4) 0.068(4) 0.003(4) 0.028(4) 0.038(4)
C5B 0.092(5) 0.067(5) 0.070(4) -0.001(4) 0.026(3) 0.036(4)
C6B 0.075(4) 0.070(4) 0.067(4) -0.009(4) 0.023(3) 0.032(4)

loop_
_atom_type_symbol
_atom_type_description
_atom_type_scat_dispersion_real
_atom_type_scat_dispersion_imag
_atom_type_scat_source
C C 0.0024 0.0013 'International Tables Vol C Tables 4.2.6.8 and 6.1.1.4'
H H 0.0000 0.0000 'International Tables Vol C Tables 4.2.6.8 and 6.1.1.4'
N N 0.0049 0.0027 'International Tables Vol C Tables 4.2.6.8 and 6.1.1.4'
S S 0.1051 0.1002 'International Tables Vol C Tables 4.2.6.8 and 6.1.1.4'
Fe Fe 0.3265 0.6960 'International Tables Vol C Tables 4.2.6.8 and 6.1.1.4'

loop_
_geom_angle_atom_site_label_1
_geom_angle_atom_site_label_2
_geom_angle_atom_site_label_3
_geom_angle
_geom_angle_site_symmetry_1
_geom_angle_site_symmetry_3
_geom_angle_publ_flag
N002 Fe01 N001 94.68(8) . . ?
N002 Fe01 N006 94.81(9) . . ?
N001 Fe01 N006 97.40(7) . . ?
N002 Fe01 N005 97.09(9) . . ?
N001 Fe01 N005 90.78(6) . . ?
N006 Fe01 N005 164.95(6) . . ?
N002 Fe01 N003 93.51(7) . . ?
N001 Fe01 N003 165.76(6) . . ?
N006 Fe01 N003 93.49(6) . . ?
N005 Fe01 N003 76.65(5) . . ?
N002 Fe01 N004 169.45(8) . . ?
N001 Fe01 N004 92.14(6) . . ?
N006 Fe01 N004 76.30(6) . . ?
N005 Fe01 N004 90.85(5) . . ?
N003 Fe01 N004 81.54(5) . . ?
C020 N005 C016 117.79(15) . . ?
C020 N005 Fe01 127.47(11) . . ?
C016 N005 Fe01 114.46(11) . . ?
C032 N006 C028 117.7(2) . . ?
C032 N006 Fe01 126.4(2) . . ?
C028 N006 Fe01 115.91(13) . . ?
C015 N003 C003 117.93(14) . . ?
C015 N003 Fe01 113.85(11) . . ?
C003 N003 Fe01 127.55(11) . . ?
C027 N004 C021 119.34(16) . . ?
C027 N004 Fe01 113.95(13) . . ?
C021 N004 Fe01 125.86(11) . . ?
C002 N002 Fe01 156.9(2) . . ?
C001 N001 Fe01 159.29(16) . . ?
N003 C015 C016 118.87(15) . . ?
N005 C016 C017 122.30(16) . . ?
N005 C016 C015 115.37(14) . . ?
C017 C016 C015 122.33(16) . . ?
C004 C003 C008 119.49(16) . . ?
C004 C003 N003 121.28(15) . . ?
C008 C003 N003 119.23(15) . . ?
C026 C021 C022 119.92(16) . . ?
C026 C021 N004 119.33(15) . . ?
C022 C021 N004 120.63(15) . . ?
C023 C024 C025 118.23(16) . . ?
C023 C024 C1B 121.2(6) . . ?
C025 C024 C1B 120.4(6) . . ?
C023 C024 C1A 121.4(5) . . ?
C025 C024 C1A 120.3(5) . . ?
C008 C007 C006 121.22(16) . . ?
C013 C012 C011 119.68(19) . . ?
C011 C010 C009 121.14(19) . . ?
C023 C022 C021 119.89(16) . . ?
C007 C008 C003 120.09(16) . . ?
C026 C025 C024 121.35(16) . . ?
N002 C002 S002 179.5(2) . . ?
C005 C004 C003 120.01(16) . . ?
N005 C020 C019 122.78(17) . . ?
C004 C005 C006 121.60(17) . . ?
C010 C009 C014 117.74(17) . . ?
C010 C009 C006 121.48(16) . . ?
C014 C009 C006 120.75(17) . . ?
C016 C017 C018 119.05(17) . . ?
C007 C006 C005 117.58(16) . . ?
C007 C006 C009 121.99(15) . . ?
C005 C006 C009 120.40(16) . . ?
C019 C018 C017 118.73(17) . . ?
N001 C001 S001 178.08(18) . . ?
C012 C011 C010 120.1(2) . . ?
C025 C026 C021 119.59(16) . . ?
N006 C028 C029 123.2(2) . . ?
N006 C028 C027 114.97(18) . . ?
C029 C028 C027 121.8(2) . . ?
C013 C014 C009 121.1(2) . . ?
C012 C013 C014 120.2(2) . . ?
C022 C023 C024 121.02(17) . . ?
N004 C027 C028 118.64(19) . . ?
C018 C019 C020 119.33(17) . . ?
N006 C032 C031 121.6(3) . . ?
C030 C031 C032 119.5(3) . . ?
C030 C029 C028 118.1(4) . . ?
C031 C030 C029 119.9(3) . . ?
C2A C1A C6A 120.0 . . ?
C2A C1A C024 116.7(6) . . ?
C6A C1A C024 123.2(6) . . ?
C1A C2A C3A 120.0 . . ?
C4A C3A C2A 120.0 . . ?
C3A C4A C5A 120.0 . . ?
C6A C5A C4A 120.0 . . ?
C5A C6A C1A 120.0 . . ?
C2B C1B C6B 120.0 . . ?
C2B C1B C024 125.0(8) . . ?
C6B C1B C024 115.0(8) . . ?
C1B C2B C3B 120.0 . . ?
C4B C3B C2B 120.0 . . ?
C3B C4B C5B 120.0 . . ?
C4B C5B C6B 120.0 . . ?
C5B C6B C1B 120.0 . . ?

loop_
_geom_bond_atom_site_label_1
_geom_bond_atom_site_label_2
_geom_bond_distance
_geom_bond_site_symmetry_2
_geom_bond_publ_flag
Fe01 N002 2.025(2) . ?
Fe01 N001 2.0274(17) . ?
Fe01 N006 2.082(2) . ?
Fe01 N005 2.1070(14) . ?
Fe01 N003 2.1439(14) . ?
Fe01 N004 2.1609(15) . ?
S002 C002 1.604(2) . ?
S001 C001 1.6116(19) . ?
N005 C020 1.329(2) . ?
N005 C016 1.338(2) . ?
N006 C032 1.337(3) . ?
N006 C028 1.343(3) . ?
N003 C015 1.273(2) . ?
N003 C003 1.418(2) . ?
N004 C027 1.271(2) . ?
N004 C021 1.416(2) . ?
N002 C002 1.142(3) . ?
N001 C001 1.145(2) . ?
C015 C016 1.447(2) . ?
C016 C017 1.373(2) . ?
C003 C004 1.375(2) . ?
C003 C008 1.380(2) . ?
C021 C026 1.377(2) . ?
C021 C022 1.382(2) . ?
C024 C023 1.380(3) . ?
C024 C025 1.386(2) . ?
C024 C1B 1.450(7) . ?
C024 C1A 1.491(5) . ?
C007 C008 1.375(2) . ?
C007 C006 1.384(3) . ?
C012 C013 1.365(3) . ?
C012 C011 1.370(3) . ?
C010 C011 1.379(3) . ?
C010 C009 1.381(3) . ?
C022 C023 1.368(3) . ?
C025 C026 1.367(2) . ?
C004 C005 1.370(2) . ?
C020 C019 1.368(3) . ?
C005 C006 1.387(2) . ?
C009 C014 1.382(3) . ?
C009 C006 1.477(2) . ?
C017 C018 1.373(3) . ?
C018 C019 1.361(3) . ?
C028 C029 1.379(3) . ?
C028 C027 1.442(3) . ?
C014 C013 1.379(3) . ?
C032 C031 1.386(5) . ?
C031 C030 1.359(6) . ?
C029 C030 1.361(5) . ?
C1A C2A 1.3900 . ?
C1A C6A 1.3900 . ?
C2A C3A 1.3900 . ?
C3A C4A 1.3900 . ?
C4A C5A 1.3900 . ?
C5A C6A 1.3900 . ?
C1B C2B 1.3900 . ?
C1B C6B 1.3900 . ?
C2B C3B 1.3900 . ?
C3B C4B 1.3900 . ?
C4B C5B 1.3900 . ?
C5B C6B 1.3900 . ?
